data_7011432
loop_
_publ_author_name
'Bernauer, Klaus'
'Cabort, Amel'
'Guicher, Nathalie'
'Stoeckli-Evans, Helen'
'S\"uss-Fink, Georg'

_publ_section_title
;
 Carbonate binding to copper(ii) in solution: mixed-ligand complex
 formation and its application to the isolation and separation of the
 three isomers of [Cu(bpp)(H2O)][ClO4]2 [bpp =
 2,6-bis(pyrrolidin-2-yl)pyridine]
;
_journal_issue 9
_journal_name_full 'Journal of the Chemical Society, Dalton Transactions'
_journal_page_first 2069
_journal_paper_doi 10.1039/b111501b
_journal_year 2002
_chemical_formula_sum 'C13 H25 Cl2 N3 O10'
_chemical_formula_weight 454.26
_chemical_name_systematic
; 
bis(pyrrolidin-2-yl)-2,6-pyridine
;
_space_group_IT_number 12
_symmetry_cell_setting monoclinic
_symmetry_space_group_name_Hall '-C 2y'
_symmetry_space_group_name_H-M 'C 1 2/m 1'
_atom_sites_solution_hydrogens geom
_atom_sites_solution_primary direct
_atom_sites_solution_secondary difmap
_audit_creation_method SHELXL-97
_cell_angle_alpha 90.00
_cell_angle_beta 91.15(3)
_cell_angle_gamma 90.00
_cell_formula_units_Z 4
_cell_length_a 14.313(6)
_cell_length_b 11.416(4)
_cell_length_c 12.481(5)
_cell_measurement_reflns_used 12
_cell_measurement_temperature 233(2)
_cell_measurement_theta_max 11.50
_cell_measurement_theta_min 10.00
_cell_volume 2038.9(14)
_computing_cell_refinement 'STADI4 (Stoe & Cie GmbH, Darmstadt, 1997)'
_computing_data_collection 'STADI4 (Stoe & Cie GmbH, Darmstadt, 1997)'
_computing_data_reduction 'X-RED (Stoe & Cie GmbH, Darmstadt, 1997)'
_computing_molecular_graphics 'PLATON/PLUTON (Spek, 1990)'
_computing_publication_material 'SHELXL-97 (Sheldrick, 1997)'
_computing_structure_refinement 'SHELXL-97 (Sheldrick, 1997)'
_computing_structure_solution 'SHELXS-97 (Sheldrick, 1990)'
_diffrn_ambient_temperature 233(2)
_diffrn_measured_fraction_theta_full 1.000
_diffrn_measured_fraction_theta_max 1.000
_diffrn_measurement_device_type 'STOE AED2 4-circle diffractometer'
_diffrn_measurement_method 2\q/\w
_diffrn_radiation_monochromator graphite
_diffrn_radiation_source 'fine-focus sealed tube'
_diffrn_radiation_type MoK\a
_diffrn_radiation_wavelength 0.71073
_diffrn_reflns_av_R_equivalents 0.0289
_diffrn_reflns_av_sigmaI/netI 0.0305
_diffrn_reflns_limit_h_max 17
_diffrn_reflns_limit_h_min -17
_diffrn_reflns_limit_k_max 0
_diffrn_reflns_limit_k_min -13
_diffrn_reflns_limit_l_max 15
_diffrn_reflns_limit_l_min -15
_diffrn_reflns_number 4231
_diffrn_reflns_theta_full 25.50
_diffrn_reflns_theta_max 25.50
_diffrn_reflns_theta_min 2.28
_diffrn_standards_decay_% 7
_diffrn_standards_interval_time 60
_diffrn_standards_number 2
_exptl_absorpt_coefficient_mu 0.374
_exptl_absorpt_correction_type none
_exptl_crystal_colour colourless
_exptl_crystal_density_diffrn 1.480
_exptl_crystal_density_method 'not measured'
_exptl_crystal_description rod
_exptl_crystal_F_000 952
_exptl_crystal_size_max 0.76
_exptl_crystal_size_mid 0.38
_exptl_crystal_size_min 0.16
_refine_diff_density_max 0.576
_refine_diff_density_min -0.463
_refine_diff_density_rms 0.064
_refine_ls_extinction_coef 0.0019(8)
_refine_ls_extinction_expression Fc^*^=kFc[1+0.001xFc^2^\l^3^/sin(2\q)]^-1/4^
_refine_ls_extinction_method SHELXL
_refine_ls_goodness_of_fit_ref 1.069
_refine_ls_hydrogen_treatment mixed
_refine_ls_matrix_type full
_refine_ls_number_parameters 160
_refine_ls_number_reflns 2001
_refine_ls_number_restraints 0
_refine_ls_restrained_S_all 1.069
_refine_ls_R_factor_all 0.0744
_refine_ls_R_factor_gt 0.0572
_refine_ls_shift/su_max 0.000
_refine_ls_shift/su_mean 0.000
_refine_ls_structure_factor_coef Fsqd
_refine_ls_weighting_details 'calc w=1/[\s^2^(Fo^2^)+(0.0767P)^2^+4.7077P] where P=(Fo^2^+2Fc^2^)/3'
_refine_ls_weighting_scheme calc
_refine_ls_wR_factor_gt 0.1512
_refine_ls_wR_factor_ref 0.1660
_reflns_number_gt 1577
_reflns_number_total 2001
_reflns_threshold_expression I>2sigma(I)
_cod_data_source_file b111501b.txt
_cod_data_source_block CCDC175425
_cod_depositor_comments
;
The following automatic conversions were performed:
'_atom_site_symetry_multiplicity' tag replaced with
'_atom_site_symmetry_multiplicity'.

Automatic conversion script
Id: cif_correct_tags 1440 2010-10-19 06:21:57Z saulius 
;
_cod_original_sg_symbol_H-M 'C 2/m'
_cod_database_code 7011432

loop_
_symmetry_equiv_pos_as_xyz
'x, y, z'
'-x, y, -z'
'x+1/2, y+1/2, z'
'-x+1/2, y+1/2, -z'
'-x, -y, -z'
'x, -y, z'
'-x+1/2, -y+1/2, -z'
'x+1/2, -y+1/2, z'

loop_
_atom_site_label
_atom_site_type_symbol
_atom_site_fract_x
_atom_site_fract_y
_atom_site_fract_z
_atom_site_U_iso_or_equiv
_atom_site_adp_type
_atom_site_occupancy
_atom_site_symmetry_multiplicity
_atom_site_calc_flag
_atom_site_refinement_flags
_atom_site_disorder_assembly
_atom_site_disorder_group
N1 N 0.0164(2) 0.0000 0.2750(3) 0.0350(8) Uani 1 2 d S . .
C2 C -0.0190(2) 0.1006(3) 0.3110(2) 0.0376(7) Uani 1 1 d . . .
C3 C -0.0891(2) 0.1040(3) 0.3858(3) 0.0482(8) Uani 1 1 d . . .
H3 H -0.1127 0.1759 0.4100 0.058 Uiso 1 1 calc R . .
C4 C -0.1232(4) 0.0000 0.4237(4) 0.0553(13) Uani 1 2 d S . .
H4 H -0.1699 0.0000 0.4757 0.066 Uiso 1 2 calc SR . .
C5 C 0.0215(2) 0.2121(3) 0.2692(3) 0.0458(8) Uani 1 1 d . . .
H5 H -0.0299 0.2675 0.2520 0.055 Uiso 1 1 calc R . .
C6 C 0.0920(4) 0.2717(4) 0.3461(3) 0.0891(17) Uani 1 1 d . . .
H6A H 0.0606 0.3270 0.3934 0.107 Uiso 1 1 calc R . .
H6B H 0.1257 0.2137 0.3899 0.107 Uiso 1 1 calc R . .
C7 C 0.1562(4) 0.3336(5) 0.2735(4) 0.0921(16) Uani 1 1 d . . .
H7A H 0.1284 0.4074 0.2484 0.110 Uiso 1 1 calc R . .
H7B H 0.2158 0.3507 0.3103 0.110 Uiso 1 1 calc R . .
C8 C 0.1699(3) 0.2528(4) 0.1833(4) 0.0668(11) Uani 1 1 d . . .
H8A H 0.2200 0.1966 0.1997 0.080 Uiso 1 1 calc R . .
H8B H 0.1853 0.2957 0.1180 0.080 Uiso 1 1 calc R . .
N9 N 0.0775(2) 0.1920(3) 0.1710(2) 0.0434(7) Uani 1 1 d . . .
H9NA H 0.085(2) 0.124(4) 0.163(3) 0.047(11) Uiso 1 1 d . . .
H9NB H 0.046(3) 0.223(4) 0.120(4) 0.072(14) Uiso 1 1 d . . .
Cl1 Cl 0.33883(11) 0.0000 0.36916(11) 0.0616(4) Uani 1 2 d S . .
O11 O 0.4184(5) 0.0000 0.3043(5) 0.134(3) Uani 1 2 d S . .
O12 O 0.3361(4) 0.0983(5) 0.4285(5) 0.167(2) Uani 1 1 d . . .
O13 O 0.2563(5) 0.0000 0.3026(5) 0.128(2) Uani 1 2 d S . .
Cl2 Cl 0.34865(8) 0.5000 0.04931(8) 0.0411(4) Uani 1 2 d S . .
O21 O 0.3222(2) 0.5000 -0.0634(3) 0.0539(9) Uani 1 2 d S . .
O22 O 0.2659(3) 0.5000 0.1084(4) 0.0786(13) Uani 1 2 d S . .
O23 O 0.4002(2) 0.3969(3) 0.0724(2) 0.0868(11) Uani 1 1 d . . .
O1W O 0.3815(3) 0.0000 0.0831(4) 0.0585(11) Uani 1 2 d S . .
H1WA H 0.388(6) 0.0000 0.152(8) 0.11(3) Uiso 1 2 d S . .
H1WB H 0.337(5) 0.0000 0.069(6) 0.09(3) Uiso 1 2 d S . .
O2W O 0.0000 0.3317(3) 0.0000 0.0491(9) Uani 1 2 d S . .
H2WA H 0.039(3) 0.369(4) -0.021(3) 0.058(13) Uiso 1 1 d . . .

loop_
_atom_site_aniso_label
_atom_site_aniso_U_11
_atom_site_aniso_U_22
_atom_site_aniso_U_33
_atom_site_aniso_U_23
_atom_site_aniso_U_13
_atom_site_aniso_U_12
N1 0.0361(18) 0.0360(19) 0.0327(18) 0.000 -0.0023(14) 0.000
C2 0.0383(15) 0.0425(18) 0.0319(14) -0.0028(12) -0.0051(12) 0.0022(13)
C3 0.0498(18) 0.055(2) 0.0394(17) -0.0073(15) 0.0028(14) 0.0082(16)
C4 0.045(3) 0.077(4) 0.044(3) 0.000 0.011(2) 0.000
C5 0.058(2) 0.0380(17) 0.0413(17) -0.0063(14) 0.0004(14) 0.0011(15)
C6 0.152(5) 0.068(3) 0.047(2) -0.011(2) -0.008(3) -0.050(3)
C7 0.103(4) 0.078(3) 0.094(4) -0.011(3) -0.016(3) -0.039(3)
C8 0.055(2) 0.061(2) 0.084(3) 0.005(2) -0.003(2) -0.014(2)
N9 0.0529(17) 0.0332(16) 0.0440(16) 0.0028(13) -0.0007(13) -0.0044(13)
Cl1 0.0840(10) 0.0524(8) 0.0486(7) 0.000 0.0076(7) 0.000
O11 0.118(5) 0.198(8) 0.087(4) 0.000 0.028(3) 0.000
O12 0.175(5) 0.142(4) 0.186(5) -0.101(4) 0.028(4) -0.033(4)
O13 0.130(5) 0.127(5) 0.125(5) 0.000 -0.052(4) 0.000
Cl2 0.0438(6) 0.0443(6) 0.0353(6) 0.000 0.0029(4) 0.000
O21 0.054(2) 0.068(2) 0.0398(18) 0.000 -0.0058(15) 0.000
O22 0.079(3) 0.081(3) 0.077(3) 0.000 0.041(2) 0.000
O23 0.105(2) 0.090(2) 0.0650(18) -0.0116(16) -0.0250(17) 0.055(2)
O1W 0.038(2) 0.073(3) 0.066(3) 0.000 0.0044(19) 0.000
O2W 0.060(2) 0.0387(19) 0.048(2) 0.000 0.0045(18) 0.000

loop_
_atom_type_symbol
_atom_type_description
_atom_type_scat_dispersion_real
_atom_type_scat_dispersion_imag
_atom_type_scat_source
C C 0.0033 0.0016 'International Tables Vol C Tables 4.2.6.8 and 6.1.1.4'
H H 0.0000 0.0000 'International Tables Vol C Tables 4.2.6.8 and 6.1.1.4'
Cl Cl 0.1484 0.1585 'International Tables Vol C Tables 4.2.6.8 and 6.1.1.4'
N N 0.0061 0.0033 'International Tables Vol C Tables 4.2.6.8 and 6.1.1.4'
O O 0.0106 0.0060 'International Tables Vol C Tables 4.2.6.8 and 6.1.1.4'

loop_
_geom_angle_atom_site_label_1
_geom_angle_atom_site_label_2
_geom_angle_atom_site_label_3
_geom_angle
_geom_angle_site_symmetry_1
_geom_angle_site_symmetry_3
_geom_angle_publ_flag
C2 N1 C2 118.4(4) 6 . ?
N1 C2 C3 122.4(3) . . ?
N1 C2 C5 117.5(3) . . ?
C3 C2 C5 120.1(3) . . ?
C4 C3 C2 118.4(3) . . ?
C4 C3 H3 120.8 . . ?
C2 C3 H3 120.8 . . ?
C3 C4 C3 119.9(4) . 6 ?
C3 C4 H4 120.1 . . ?
C3 C4 H4 120.1 6 . ?
C2 C5 N9 111.9(3) . . ?
C2 C5 C6 114.4(3) . . ?
N9 C5 C6 102.9(3) . . ?
C2 C5 H5 109.1 . . ?
N9 C5 H5 109.1 . . ?
C6 C5 H5 109.1 . . ?
C7 C6 C5 103.8(3) . . ?
C7 C6 H6A 111.0 . . ?
C5 C6 H6A 111.0 . . ?
C7 C6 H6B 111.0 . . ?
C5 C6 H6B 111.0 . . ?
H6A C6 H6B 109.0 . . ?
C8 C7 C6 105.2(4) . . ?
C8 C7 H7A 110.7 . . ?
C6 C7 H7A 110.7 . . ?
C8 C7 H7B 110.7 . . ?
C6 C7 H7B 110.7 . . ?
H7A C7 H7B 108.8 . . ?
C7 C8 N9 103.7(4) . . ?
C7 C8 H8A 111.0 . . ?
N9 C8 H8A 111.0 . . ?
C7 C8 H8B 111.0 . . ?
N9 C8 H8B 111.0 . . ?
H8A C8 H8B 109.0 . . ?
C5 N9 C8 109.4(3) . . ?
C5 N9 H9NA 109(3) . . ?
C8 N9 H9NA 110(3) . . ?
C5 N9 H9NB 106(3) . . ?
C8 N9 H9NB 109(3) . . ?
H9NA N9 H9NB 113(4) . . ?
O12 Cl1 O12 113.1(6) . 6 ?
O12 Cl1 O11 110.4(3) . . ?
O12 Cl1 O11 110.4(3) 6 . ?
O12 Cl1 O13 106.7(3) . . ?
O12 Cl1 O13 106.7(3) 6 . ?
O11 Cl1 O13 109.5(4) . . ?
O22 Cl2 O23 109.49(19) . 6_565 ?
O22 Cl2 O23 109.49(19) . . ?
O23 Cl2 O23 112.5(3) 6_565 . ?
O22 Cl2 O21 107.6(3) . . ?
O23 Cl2 O21 108.83(15) 6_565 . ?
O23 Cl2 O21 108.83(15) . . ?
H1WA O1W H1WB 110(9) . . ?

loop_
_geom_bond_atom_site_label_1
_geom_bond_atom_site_label_2
_geom_bond_distance
_geom_bond_site_symmetry_2
_geom_bond_publ_flag
N1 C2 1.337(4) 6 ?
N1 C2 1.337(4) . ?
C2 C3 1.384(4) . ?
C2 C5 1.496(5) . ?
C3 C4 1.372(4) . ?
C3 H3 0.9400 . ?
C4 C3 1.372(4) 6 ?
C4 H4 0.9400 . ?
C5 N9 1.496(4) . ?
C5 C6 1.537(5) . ?
C5 H5 0.9900 . ?
C6 C7 1.482(7) . ?
C6 H6A 0.9800 . ?
C6 H6B 0.9800 . ?
C7 C8 1.473(6) . ?
C7 H7A 0.9800 . ?
C7 H7B 0.9800 . ?
C8 N9 1.499(5) . ?
C8 H8A 0.9800 . ?
C8 H8B 0.9800 . ?
N9 H9NA 0.79(4) . ?
N9 H9NB 0.85(5) . ?
Cl1 O12 1.346(4) . ?
Cl1 O12 1.346(4) 6 ?
Cl1 O11 1.410(6) . ?
Cl1 O13 1.431(6) . ?
Cl2 O22 1.407(4) . ?
Cl2 O23 1.416(3) 6_565 ?
Cl2 O23 1.416(3) . ?
Cl2 O21 1.449(3) . ?
O1W H1WA 0.86(9) . ?
O1W H1WB 0.66(8) . ?
O2W H2WA 0.74(4) . ?

loop_
_geom_hbond_atom_site_label_D
_geom_hbond_atom_site_label_H
_geom_hbond_atom_site_label_A
_geom_hbond_distance_DH
_geom_hbond_distance_HA
_geom_hbond_distance_DA
_geom_hbond_angle_DHA
_geom_hbond_site_symmetry_A
N9 H9NA N1 0.79(4) 2.23(4) 2.701(4) 119(3) .
N9 H9NA O21 0.79(4) 2.32(4) 2.957(4) 139(3) 7
N9 H9NB O2W 0.85(5) 2.04(5) 2.870(4) 164(4) .
O1W H1WA O11 0.86(9) 1.94(9) 2.801(8) 173(8) .
O1W H1WB O21 0.66(8) 2.28(8) 2.922(6) 167(9) 7
O1W H1WB O22 0.66(8) 2.64(8) 3.157(7) 138(8) 7
O2W H2WA O1W 0.74(4) 2.05(4) 2.777(4) 166(4) 7

loop_
_geom_torsion_atom_site_label_1
_geom_torsion_atom_site_label_2
_geom_torsion_atom_site_label_3
_geom_torsion_atom_site_label_4
_geom_torsion
_geom_torsion_site_symmetry_1
_geom_torsion_site_symmetry_2
_geom_torsion_site_symmetry_3
_geom_torsion_site_symmetry_4
_geom_torsion_publ_flag
C2 N1 C2 C3 1.6(6) 6 . . . ?
C2 N1 C2 C5 -179.8(2) 6 . . . ?
N1 C2 C3 C4 -0.1(5) . . . . ?
C5 C2 C3 C4 -178.8(4) . . . . ?
C2 C3 C4 C3 -1.3(7) . . . 6 ?
N1 C2 C5 N9 15.7(4) . . . . ?
C3 C2 C5 N9 -165.6(3) . . . . ?
N1 C2 C5 C6 -100.8(4) . . . . ?
C3 C2 C5 C6 77.9(4) . . . . ?
C2 C5 C6 C7 150.4(4) . . . . ?
N9 C5 C6 C7 28.8(5) . . . . ?
C5 C6 C7 C8 -39.7(5) . . . . ?
C6 C7 C8 N9 34.0(5) . . . . ?
C2 C5 N9 C8 -131.6(3) . . . . ?
C6 C5 N9 C8 -8.3(4) . . . . ?
C7 C8 N9 C5 -15.4(4) . . . . ?
